data_4080115
loop_
_publ_author_name
'Chu, Jiaxiang'
'Lu, Erli'
'Chen, Yaofeng'
'Leng, Xuebing'

_publ_section_title
;
 Reversible Addition of the Si--H Bond of Phenylsilane to the Sc--N Bond
 of a Scandium Terminal Imido Complex
;
_journal_issue 5
_journal_name_full Organometallics
_journal_page_first 1137
_journal_page_last 1140
_journal_paper_doi 10.1021/om3010349
_journal_volume 32
_journal_year 2013
_chemical_formula_sum 'C58 H83 N6 Sc Si'
_chemical_formula_weight 937.35
_chemical_name_systematic
; 
 ? 
;
_space_group_IT_number 2
_symmetry_cell_setting triclinic
_symmetry_space_group_name_Hall '-P 1'
_symmetry_space_group_name_H-M 'P -1'
_atom_sites_solution_hydrogens geom
_atom_sites_solution_primary direct
_atom_sites_solution_secondary difmap
_audit_creation_method SHELXL-97
_cell_angle_alpha 84.042(3)
_cell_angle_beta 74.078(3)
_cell_angle_gamma 82.847(3)
_cell_formula_units_Z 2
_cell_length_a 13.543(2)
_cell_length_b 14.400(2)
_cell_length_c 14.572(2)
_cell_measurement_reflns_used 3537
_cell_measurement_temperature 140(2)
_cell_measurement_theta_max 26.40
_cell_measurement_theta_min 2.23
_cell_volume 2704.3(7)
_computing_cell_refinement 'Bruker SAINT'
_computing_data_collection 'Bruker APEX2'
_computing_data_reduction 'Bruker SAINT'
_computing_molecular_graphics 'Bruker SHELXTL'
_computing_publication_material 'Bruker SHELXTL'
_computing_structure_refinement 'SHELXL-97 (Sheldrick, 2008)'
_computing_structure_solution 'SHELXS-97 (Sheldrick, 2008)'
_diffrn_ambient_temperature 140(2)
_diffrn_measured_fraction_theta_full 0.984
_diffrn_measured_fraction_theta_max 0.984
_diffrn_measurement_device_type 'Bruker APEX-II CCD'
_diffrn_measurement_method '\f and \w scans'
_diffrn_radiation_monochromator graphite
_diffrn_radiation_source 'fine-focus sealed tube'
_diffrn_radiation_type MoK\a
_diffrn_radiation_wavelength 0.71073
_diffrn_reflns_av_R_equivalents 0.0451
_diffrn_reflns_av_sigmaI/netI 0.0811
_diffrn_reflns_limit_h_max 11
_diffrn_reflns_limit_h_min -17
_diffrn_reflns_limit_k_max 18
_diffrn_reflns_limit_k_min -18
_diffrn_reflns_limit_l_max 18
_diffrn_reflns_limit_l_min -18
_diffrn_reflns_number 21366
_diffrn_reflns_theta_full 27.56
_diffrn_reflns_theta_max 27.56
_diffrn_reflns_theta_min 1.84
_exptl_absorpt_coefficient_mu 0.200
_exptl_absorpt_correction_T_max 0.9649
_exptl_absorpt_correction_T_min 0.9517
_exptl_absorpt_correction_type multi-scan
_exptl_absorpt_process_details sadabs
_exptl_crystal_colour colourless
_exptl_crystal_density_diffrn 1.151
_exptl_crystal_density_method 'not measured'
_exptl_crystal_description block
_exptl_crystal_F_000 1016
_exptl_crystal_size_max 0.25
_exptl_crystal_size_mid 0.22
_exptl_crystal_size_min 0.18
_refine_diff_density_max 0.447
_refine_diff_density_min -0.532
_refine_diff_density_rms 0.066
_refine_ls_extinction_method none
_refine_ls_goodness_of_fit_ref 1.012
_refine_ls_hydrogen_treatment mixed
_refine_ls_matrix_type full
_refine_ls_number_parameters 617
_refine_ls_number_reflns 12284
_refine_ls_number_restraints 0
_refine_ls_restrained_S_all 1.012
_refine_ls_R_factor_all 0.0938
_refine_ls_R_factor_gt 0.0539
_refine_ls_shift/su_max 0.006
_refine_ls_shift/su_mean 0.001
_refine_ls_structure_factor_coef Fsqd
_refine_ls_weighting_details 'calc w=1/[\s^2^(Fo^2^)+(0.0807P)^2^+0.0000P] where P=(Fo^2^+2Fc^2^)/3'
_refine_ls_weighting_scheme calc
_refine_ls_wR_factor_gt 0.1311
_refine_ls_wR_factor_ref 0.1578
_reflns_number_gt 8078
_reflns_number_total 12284
_reflns_threshold_expression >2sigma(I)
_cod_data_source_file om3010349_si_002.cif
_cod_data_source_block mo_dm12564_0m
_cod_depositor_comments
;
The following automatic conversions were performed:

'_symmetry_cell_setting' value 'Triclinic' changed to 'triclinic'
according to the built-in table from CIF Core dictionary named
'cif_core.dic' version 2.4.1 from 2010-06-29.

Automatic conversion script
Id: cif_fix_values 1891 2012-01-12 08:04:46Z andrius 

 Adding the _journal_page_last data item.
;
_cod_original_cell_volume 2704.5(7)
_cod_original_sg_symbol_H-M P-1
_cod_database_code 4080115

loop_
_symmetry_equiv_pos_as_xyz
'x, y, z'
'-x, -y, -z'

loop_
_atom_site_label
_atom_site_type_symbol
_atom_site_fract_x
_atom_site_fract_y
_atom_site_fract_z
_atom_site_U_iso_or_equiv
_atom_site_adp_type
_atom_site_occupancy
_atom_site_symmetry_multiplicity
_atom_site_calc_flag
_atom_site_refinement_flags
Sc1 Sc 0.22982(3) 0.24006(3) 0.27613(3) 0.01694(11) Uani 1 1 d .
Si1 Si 0.07814(5) 0.05795(4) 0.36279(5) 0.02050(15) Uani 1 1 d .
H1S H 0.166(2) 0.0119(18) 0.3877(18) 0.031(7) Uiso 1 1 d .
H2S H 0.0022(17) 0.0838(15) 0.4372(15) 0.013(6) Uiso 1 1 d .
N1 N 0.31948(14) 0.15633(13) 0.36193(13) 0.0174(4) Uani 1 1 d .
N2 N 0.18498(15) 0.33090(13) 0.38986(14) 0.0210(4) Uani 1 1 d .
N3 N 0.27643(17) 0.56504(14) 0.39561(16) 0.0303(5) Uani 1 1 d .
N4 N 0.35963(15) 0.27353(13) 0.14671(14) 0.0232(4) Uani 1 1 d .
N5 N 0.20379(16) 0.35872(13) 0.16823(14) 0.0219(4) Uani 1 1 d .
N6 N 0.11421(15) 0.15546(13) 0.28635(13) 0.0192(4) Uani 1 1 d .
C1 C 0.2942(2) 0.04986(17) 0.50970(17) 0.0256(5) Uani 1 1 d .
H1A H 0.3259 -0.0004 0.4673 0.038 Uiso 1 1 calc R
H1B H 0.2330 0.0290 0.5573 0.038 Uiso 1 1 calc R
H1C H 0.3438 0.0652 0.5423 0.038 Uiso 1 1 calc R
C2 C 0.26281(18) 0.13584(16) 0.45151(16) 0.0203(5) Uani 1 1 d .
C3 C 0.17574(19) 0.19298(16) 0.49850(16) 0.0216(5) Uani 1 1 d .
H3 H 0.1293 0.1636 0.5515 0.026 Uiso 1 1 calc R
C4 C 0.14918(18) 0.28880(16) 0.47631(16) 0.0219(5) Uani 1 1 d .
C5 C 0.0804(2) 0.34272(18) 0.55776(18) 0.0330(6) Uani 1 1 d .
H5A H 0.1184 0.3902 0.5727 0.049 Uiso 1 1 calc R
H5B H 0.0588 0.2994 0.6143 0.049 Uiso 1 1 calc R
H5C H 0.0194 0.3735 0.5391 0.049 Uiso 1 1 calc R
C6 C 0.17952(19) 0.43395(16) 0.37919(17) 0.0233(5) Uani 1 1 d .
H6A H 0.1194 0.4610 0.4280 0.028 Uiso 1 1 calc R
H6B H 0.1711 0.4570 0.3151 0.028 Uiso 1 1 calc R
C7 C 0.2786(2) 0.46403(17) 0.39154(19) 0.0285(6) Uani 1 1 d .
H7A H 0.2916 0.4321 0.4512 0.034 Uiso 1 1 calc R
H7B H 0.3368 0.4431 0.3376 0.034 Uiso 1 1 calc R
C8 C 0.2724(3) 0.6155(2) 0.3053(2) 0.0515(9) Uani 1 1 d .
H8A H 0.3315 0.5922 0.2546 0.077 Uiso 1 1 calc R
H8B H 0.2747 0.6826 0.3098 0.077 Uiso 1 1 calc R
H8C H 0.2082 0.6059 0.2905 0.077 Uiso 1 1 calc R
C9 C 0.3655(2) 0.5863(2) 0.4240(3) 0.0573(10) Uani 1 1 d .
H9A H 0.4289 0.5623 0.3783 0.086 Uiso 1 1 calc R
H9B H 0.3636 0.5565 0.4880 0.086 Uiso 1 1 calc R
H9C H 0.3641 0.6544 0.4250 0.086 Uiso 1 1 calc R
C11 C 0.42453(18) 0.11374(16) 0.33498(16) 0.0207(5) Uani 1 1 d .
C12 C 0.49873(19) 0.14766(17) 0.37100(17) 0.0235(5) Uani 1 1 d .
C13 C 0.6015(2) 0.11128(18) 0.33862(18) 0.0292(6) Uani 1 1 d .
H13 H 0.6524 0.1350 0.3609 0.035 Uiso 1 1 calc R
C14 C 0.6310(2) 0.0427(2) 0.2759(2) 0.0345(6) Uani 1 1 d .
H14 H 0.7014 0.0184 0.2558 0.041 Uiso 1 1 calc R
C15 C 0.5575(2) 0.00874(19) 0.24156(19) 0.0316(6) Uani 1 1 d .
H15 H 0.5783 -0.0386 0.1974 0.038 Uiso 1 1 calc R
C16 C 0.45369(19) 0.04292(17) 0.27075(17) 0.0247(5) Uani 1 1 d .
C17 C 0.3778(2) 0.00070(17) 0.23106(18) 0.0270(5) Uani 1 1 d .
H17 H 0.3090 0.0377 0.2520 0.032 Uiso 1 1 calc R
C18 C 0.4089(2) 0.00472(19) 0.12205(19) 0.0340(6) Uani 1 1 d .
H18A H 0.4200 0.0693 0.0963 0.051 Uiso 1 1 calc R
H18B H 0.3539 -0.0163 0.0998 0.051 Uiso 1 1 calc R
H18C H 0.4727 -0.0363 0.1000 0.051 Uiso 1 1 calc R
C19 C 0.3666(2) -0.10073(18) 0.2727(2) 0.0340(6) Uani 1 1 d .
H19A H 0.4329 -0.1388 0.2518 0.051 Uiso 1 1 calc R
H19B H 0.3143 -0.1261 0.2501 0.051 Uiso 1 1 calc R
H19C H 0.3454 -0.1022 0.3427 0.051 Uiso 1 1 calc R
C20 C 0.47276(19) 0.22494(17) 0.43993(18) 0.0258(5) Uani 1 1 d .
H20 H 0.3960 0.2391 0.4604 0.031 Uiso 1 1 calc R
C21 C 0.5106(2) 0.1944(2) 0.52858(19) 0.0341(6) Uani 1 1 d .
H21A H 0.4822 0.1359 0.5586 0.051 Uiso 1 1 calc R
H21B H 0.4879 0.2433 0.5740 0.051 Uiso 1 1 calc R
H21C H 0.5862 0.1842 0.5103 0.051 Uiso 1 1 calc R
C22 C 0.5196(2) 0.31401(19) 0.3906(2) 0.0350(6) Uani 1 1 d .
H22A H 0.5951 0.3022 0.3727 0.053 Uiso 1 1 calc R
H22B H 0.4982 0.3644 0.4344 0.053 Uiso 1 1 calc R
H22C H 0.4958 0.3327 0.3331 0.053 Uiso 1 1 calc R
C23 C 0.30044(19) 0.34602(16) 0.11939(16) 0.0233(5) Uani 1 1 d .
H23 H 0.3277 0.3875 0.0658 0.028 Uiso 1 1 calc R
C24 C 0.1433(2) 0.44008(16) 0.14271(16) 0.0234(5) Uani 1 1 d .
C25 C 0.1822(2) 0.52686(17) 0.11729(18) 0.0290(6) Uani 1 1 d .
H25 H 0.2508 0.5336 0.1181 0.035 Uiso 1 1 calc R
C26 C 0.1205(2) 0.60379(18) 0.09062(19) 0.0356(7) Uani 1 1 d .
H26 H 0.1479 0.6625 0.0719 0.043 Uiso 1 1 calc R
C27 C 0.0198(2) 0.59582(18) 0.09101(19) 0.0358(7) Uani 1 1 d .
H27 H -0.0222 0.6489 0.0736 0.043 Uiso 1 1 calc R
C28 C -0.0191(2) 0.51003(19) 0.1170(2) 0.0352(6) Uani 1 1 d .
H28 H -0.0884 0.5042 0.1176 0.042 Uiso 1 1 calc R
C29 C 0.0419(2) 0.43234(17) 0.14215(18) 0.0286(6) Uani 1 1 d .
H29 H 0.0144 0.3735 0.1591 0.034 Uiso 1 1 calc R
C30 C 0.45891(19) 0.25406(16) 0.08273(17) 0.0242(5) Uani 1 1 d .
C31 C 0.5433(2) 0.22234(18) 0.11914(19) 0.0286(6) Uani 1 1 d .
H31 H 0.5344 0.2139 0.1863 0.034 Uiso 1 1 calc R
C32 C 0.6403(2) 0.20310(19) 0.0568(2) 0.0361(7) Uani 1 1 d .
H32 H 0.6971 0.1794 0.0817 0.043 Uiso 1 1 calc R
C33 C 0.6548(2) 0.21805(19) -0.0407(2) 0.0389(7) Uani 1 1 d .
H33 H 0.7216 0.2064 -0.0829 0.047 Uiso 1 1 calc R
C34 C 0.5713(2) 0.25011(19) -0.0763(2) 0.0370(7) Uani 1 1 d .
H34 H 0.5808 0.2614 -0.1434 0.044 Uiso 1 1 calc R
C35 C 0.4746(2) 0.26579(17) -0.01565(18) 0.0290(6) Uani 1 1 d .
H35 H 0.4175 0.2850 -0.0415 0.035 Uiso 1 1 calc R
C40 C 0.03709(18) 0.18737(15) 0.23561(16) 0.0199(5) Uani 1 1 d .
C41 C -0.05840(19) 0.23499(16) 0.28295(17) 0.0219(5) Uani 1 1 d .
C42 C -0.1344(2) 0.25780(17) 0.23400(19) 0.0281(6) Uani 1 1 d .
H42 H -0.1992 0.2884 0.2660 0.034 Uiso 1 1 calc R
C43 C -0.1179(2) 0.23696(18) 0.13973(19) 0.0319(6) Uani 1 1 d .
H43 H -0.1708 0.2529 0.1078 0.038 Uiso 1 1 calc R
C44 C -0.0246(2) 0.19321(18) 0.09338(18) 0.0290(6) Uani 1 1 d .
H44 H -0.0132 0.1800 0.0285 0.035 Uiso 1 1 calc R
C45 C 0.05474(19) 0.16720(16) 0.13863(17) 0.0241(5) Uani 1 1 d .
C46 C 0.1567(2) 0.1204(2) 0.08169(17) 0.0324(6) Uani 1 1 d .
H46 H 0.2043 0.1087 0.1243 0.039 Uiso 1 1 calc R
C47 C 0.1456(2) 0.0257(2) 0.0481(2) 0.0412(7) Uani 1 1 d .
H47A H 0.1230 -0.0183 0.1039 0.062 Uiso 1 1 calc R
H47B H 0.2123 0.0006 0.0081 0.062 Uiso 1 1 calc R
H47C H 0.0944 0.0344 0.0109 0.062 Uiso 1 1 calc R
C48 C 0.2061(2) 0.1848(2) -0.0044(2) 0.0432(7) Uani 1 1 d .
H48A H 0.1648 0.1915 -0.0508 0.065 Uiso 1 1 calc R
H48B H 0.2762 0.1576 -0.0344 0.065 Uiso 1 1 calc R
H48C H 0.2090 0.2465 0.0168 0.065 Uiso 1 1 calc R
C49 C -0.08065(19) 0.26603(17) 0.38398(17) 0.0251(5) Uani 1 1 d .
H49 H -0.0204 0.2412 0.4096 0.030 Uiso 1 1 calc R
C50 C -0.1766(2) 0.2267(2) 0.4510(2) 0.0360(6) Uani 1 1 d .
H50A H -0.1840 0.2429 0.5164 0.054 Uiso 1 1 calc R
H50B H -0.1696 0.1583 0.4494 0.054 Uiso 1 1 calc R
H50C H -0.2377 0.2537 0.4303 0.054 Uiso 1 1 calc R
C51 C -0.0913(2) 0.37324(18) 0.3832(2) 0.0333(6) Uani 1 1 d .
H51A H -0.0256 0.3968 0.3478 0.050 Uiso 1 1 calc R
H51B H -0.1099 0.3918 0.4491 0.050 Uiso 1 1 calc R
H51C H -0.1453 0.3998 0.3522 0.050 Uiso 1 1 calc R
C52 C 0.03282(19) -0.03249(16) 0.30338(17) 0.0226(5) Uani 1 1 d .
C53 C -0.05417(19) -0.01657(17) 0.26686(17) 0.0250(5) Uani 1 1 d .
H53 H -0.0956 0.0418 0.2744 0.030 Uiso 1 1 calc R
C54 C -0.0801(2) -0.08477(18) 0.22015(19) 0.0302(6) Uani 1 1 d .
H54 H -0.1391 -0.0726 0.1958 0.036 Uiso 1 1 calc R
C55 C -0.0217(2) -0.17015(18) 0.20839(19) 0.0295(6) Uani 1 1 d .
H55 H -0.0395 -0.2161 0.1750 0.035 Uiso 1 1 calc R
C56 C 0.0626(2) -0.18858(18) 0.24533(19) 0.0309(6) Uani 1 1 d .
H56 H 0.1028 -0.2476 0.2382 0.037 Uiso 1 1 calc R
C57 C 0.0886(2) -0.12105(17) 0.29281(18) 0.0279(6) Uani 1 1 d .
H57 H 0.1461 -0.1351 0.3191 0.034 Uiso 1 1 calc R
C58 C 0.2863(3) 0.2582(2) 0.7195(2) 0.0569(9) Uani 1 1 d .
H58A H 0.3491 0.2245 0.7322 0.085 Uiso 1 1 calc R
H58B H 0.2750 0.2358 0.6623 0.085 Uiso 1 1 calc R
H58C H 0.2272 0.2470 0.7743 0.085 Uiso 1 1 calc R
C59 C 0.2979(3) 0.3617(2) 0.7034(2) 0.0497(8) Uani 1 1 d .
H59A H 0.2330 0.3953 0.6932 0.060 Uiso 1 1 calc R
H59B H 0.3534 0.3728 0.6441 0.060 Uiso 1 1 calc R
C60 C 0.3229(2) 0.4029(2) 0.7843(2) 0.0384(7) Uani 1 1 d .
H60A H 0.3892 0.3712 0.7929 0.046 Uiso 1 1 calc R
H60B H 0.2687 0.3901 0.8441 0.046 Uiso 1 1 calc R
C61 C 0.3305(2) 0.5077(2) 0.7683(2) 0.0424(7) Uani 1 1 d .
H61A H 0.2678 0.5381 0.7507 0.051 Uiso 1 1 calc R
H61B H 0.3904 0.5194 0.7131 0.051 Uiso 1 1 calc R
C62 C 0.3420(3) 0.5546(2) 0.8531(2) 0.0448(7) Uani 1 1 d .
H62A H 0.3345 0.6235 0.8389 0.054 Uiso 1 1 calc R
H62B H 0.2848 0.5392 0.9095 0.054 Uiso 1 1 calc R
C63 C 0.4432(3) 0.5273(2) 0.8793(2) 0.0511(8) Uani 1 1 d .
H63A H 0.4512 0.4594 0.8947 0.077 Uiso 1 1 calc R
H63B H 0.4431 0.5601 0.9350 0.077 Uiso 1 1 calc R
H63C H 0.5005 0.5449 0.8252 0.077 Uiso 1 1 calc R

loop_
_atom_site_aniso_label
_atom_site_aniso_U_11
_atom_site_aniso_U_22
_atom_site_aniso_U_33
_atom_site_aniso_U_23
_atom_site_aniso_U_13
_atom_site_aniso_U_12
Sc1 0.0193(2) 0.0164(2) 0.0156(2) 0.00203(16) -0.00712(17) -0.00082(17)
Si1 0.0239(4) 0.0192(3) 0.0200(3) 0.0036(2) -0.0098(3) -0.0034(3)
N1 0.0174(10) 0.0198(9) 0.0165(9) 0.0002(7) -0.0087(8) 0.0005(8)
N2 0.0238(11) 0.0207(10) 0.0200(10) 0.0008(8) -0.0099(8) -0.0001(8)
N3 0.0343(13) 0.0247(11) 0.0342(12) -0.0070(9) -0.0101(10) -0.0050(9)
N4 0.0246(11) 0.0224(10) 0.0211(10) 0.0024(8) -0.0062(9) 0.0006(8)
N5 0.0255(11) 0.0212(10) 0.0193(10) 0.0033(8) -0.0086(8) -0.0005(8)
N6 0.0208(10) 0.0206(9) 0.0172(9) 0.0013(7) -0.0083(8) -0.0006(8)
C1 0.0305(14) 0.0251(12) 0.0217(12) 0.0054(10) -0.0111(11) -0.0008(10)
C2 0.0245(12) 0.0186(11) 0.0216(11) 0.0013(9) -0.0129(10) -0.0033(9)
C3 0.0230(12) 0.0248(12) 0.0168(11) 0.0017(9) -0.0047(10) -0.0049(10)
C4 0.0222(12) 0.0234(12) 0.0208(12) -0.0021(9) -0.0066(10) -0.0023(10)
C5 0.0402(16) 0.0308(14) 0.0229(13) -0.0021(10) -0.0032(12) 0.0041(12)
C6 0.0286(13) 0.0213(11) 0.0218(12) -0.0007(9) -0.0112(10) -0.0004(10)
C7 0.0284(14) 0.0253(13) 0.0325(14) -0.0033(10) -0.0092(11) -0.0022(11)
C8 0.077(3) 0.0240(14) 0.0497(19) 0.0007(13) -0.0093(18) -0.0122(15)
C9 0.0391(18) 0.0387(18) 0.101(3) -0.0237(18) -0.0214(19) -0.0076(15)
C11 0.0207(12) 0.0217(11) 0.0189(11) 0.0050(9) -0.0073(9) 0.0000(9)
C12 0.0233(13) 0.0245(12) 0.0250(12) 0.0014(10) -0.0121(10) -0.0003(10)
C13 0.0240(13) 0.0343(14) 0.0319(14) 0.0008(11) -0.0149(11) 0.0008(11)
C14 0.0217(14) 0.0434(16) 0.0383(15) -0.0041(12) -0.0123(12) 0.0077(12)
C15 0.0301(14) 0.0311(14) 0.0324(14) -0.0064(11) -0.0090(12) 0.0067(11)
C16 0.0251(13) 0.0254(12) 0.0251(12) 0.0002(10) -0.0118(10) 0.0019(10)
C17 0.0253(13) 0.0272(13) 0.0282(13) -0.0059(10) -0.0073(11) 0.0030(10)
C18 0.0403(16) 0.0331(14) 0.0312(14) -0.0070(11) -0.0143(13) 0.0010(12)
C19 0.0355(16) 0.0318(14) 0.0350(15) -0.0028(11) -0.0099(12) -0.0029(12)
C20 0.0222(13) 0.0294(13) 0.0289(13) -0.0020(10) -0.0114(11) -0.0038(10)
C21 0.0374(16) 0.0409(15) 0.0284(14) -0.0027(12) -0.0145(12) -0.0073(13)
C22 0.0343(16) 0.0315(14) 0.0420(16) 0.0021(12) -0.0167(13) -0.0026(12)
C23 0.0306(14) 0.0222(12) 0.0173(11) 0.0032(9) -0.0070(10) -0.0053(10)
C24 0.0320(14) 0.0202(11) 0.0167(11) 0.0024(9) -0.0074(10) 0.0019(10)
C25 0.0375(15) 0.0260(13) 0.0250(13) -0.0007(10) -0.0110(11) -0.0043(11)
C26 0.057(2) 0.0211(12) 0.0284(14) 0.0018(10) -0.0142(13) -0.0014(13)
C27 0.0497(18) 0.0250(13) 0.0339(15) -0.0014(11) -0.0201(13) 0.0116(12)
C28 0.0349(16) 0.0327(14) 0.0385(15) -0.0006(12) -0.0149(13) 0.0049(12)
C29 0.0314(14) 0.0243(12) 0.0296(13) 0.0042(10) -0.0099(11) -0.0021(11)
C30 0.0271(13) 0.0195(11) 0.0247(12) 0.0011(9) -0.0043(10) -0.0057(10)
C31 0.0269(14) 0.0308(13) 0.0277(13) -0.0017(11) -0.0057(11) -0.0054(11)
C32 0.0255(14) 0.0343(15) 0.0500(18) -0.0078(13) -0.0097(13) -0.0060(12)
C33 0.0311(16) 0.0344(15) 0.0425(17) -0.0099(13) 0.0101(13) -0.0096(12)
C34 0.0471(18) 0.0301(14) 0.0275(14) -0.0028(11) 0.0026(13) -0.0073(13)
C35 0.0390(16) 0.0213(12) 0.0253(13) -0.0005(10) -0.0071(12) -0.0023(11)
C40 0.0241(12) 0.0170(11) 0.0216(11) 0.0041(9) -0.0117(10) -0.0051(9)
C41 0.0238(13) 0.0199(11) 0.0249(12) 0.0030(9) -0.0123(10) -0.0040(9)
C42 0.0241(13) 0.0257(12) 0.0360(14) 0.0013(11) -0.0129(11) 0.0001(10)
C43 0.0360(15) 0.0300(14) 0.0370(15) 0.0041(11) -0.0244(13) -0.0030(12)
C44 0.0382(15) 0.0317(13) 0.0230(12) 0.0022(10) -0.0192(12) -0.0044(12)
C45 0.0273(13) 0.0238(12) 0.0239(12) 0.0027(9) -0.0120(11) -0.0044(10)
C46 0.0345(15) 0.0458(16) 0.0177(12) -0.0021(11) -0.0109(11) 0.0012(13)
C47 0.0472(18) 0.0390(16) 0.0311(15) -0.0015(12) -0.0046(13) 0.0055(14)
C48 0.0452(19) 0.0525(19) 0.0312(15) -0.0069(13) -0.0027(14) -0.0160(15)
C49 0.0204(12) 0.0268(12) 0.0271(13) -0.0015(10) -0.0063(10) 0.0008(10)
C50 0.0303(15) 0.0443(16) 0.0332(15) 0.0001(12) -0.0093(12) -0.0037(13)
C51 0.0358(16) 0.0320(14) 0.0328(14) -0.0057(11) -0.0117(12) 0.0026(12)
C52 0.0234(13) 0.0220(11) 0.0226(12) 0.0032(9) -0.0056(10) -0.0073(10)
C53 0.0249(13) 0.0228(12) 0.0276(13) -0.0013(10) -0.0080(11) -0.0012(10)
C54 0.0288(14) 0.0331(14) 0.0331(14) -0.0058(11) -0.0144(12) -0.0029(11)
C55 0.0294(14) 0.0293(13) 0.0321(14) -0.0086(11) -0.0087(12) -0.0058(11)
C56 0.0323(15) 0.0236(12) 0.0335(14) -0.0028(10) -0.0039(12) 0.0001(11)
C57 0.0278(14) 0.0250(12) 0.0329(14) 0.0020(10) -0.0125(11) -0.0029(10)
C58 0.064(2) 0.062(2) 0.0449(19) -0.0081(16) -0.0042(17) -0.0253(19)
C59 0.058(2) 0.054(2) 0.0409(18) -0.0066(15) -0.0189(16) -0.0011(17)
C60 0.0364(16) 0.0402(16) 0.0379(16) 0.0017(12) -0.0110(13) -0.0026(13)
C61 0.0441(18) 0.0345(15) 0.0475(18) 0.0029(13) -0.0163(15) 0.0045(13)
C62 0.0466(19) 0.0436(17) 0.0422(17) -0.0077(14) -0.0074(15) -0.0032(14)
C63 0.067(2) 0.0347(16) 0.056(2) 0.0071(14) -0.0258(18) -0.0087(16)

loop_
_atom_type_symbol
_atom_type_description
_atom_type_scat_dispersion_real
_atom_type_scat_dispersion_imag
_atom_type_scat_source
C C 0.0033 0.0016 'International Tables Vol C Tables 4.2.6.8 and 6.1.1.4'
H H 0.0000 0.0000 'International Tables Vol C Tables 4.2.6.8 and 6.1.1.4'
N N 0.0061 0.0033 'International Tables Vol C Tables 4.2.6.8 and 6.1.1.4'
Si Si 0.0817 0.0704 'International Tables Vol C Tables 4.2.6.8 and 6.1.1.4'
Sc Sc 0.2519 0.3716 'International Tables Vol C Tables 4.2.6.8 and 6.1.1.4'

loop_
_geom_angle_atom_site_label_1
_geom_angle_atom_site_label_2
_geom_angle_atom_site_label_3
_geom_angle
N6 Sc1 N2 109.75(8)
N6 Sc1 N1 101.13(7)
N2 Sc1 N1 85.59(7)
N6 Sc1 N4 127.78(8)
N2 Sc1 N4 119.64(8)
N1 Sc1 N4 98.54(7)
N6 Sc1 N5 104.35(7)
N2 Sc1 N5 91.91(7)
N1 Sc1 N5 153.68(8)
N4 Sc1 N5 60.21(7)
N6 Sc1 C23 121.14(8)
N2 Sc1 C23 106.22(7)
N1 Sc1 C23 126.84(8)
N4 Sc1 C23 30.44(7)
N5 Sc1 C23 29.85(7)
N6 Si1 C52 112.62(10)
N6 Si1 H1S 108.4(11)
C52 Si1 H1S 104.4(10)
N6 Si1 H2S 109.6(9)
C52 Si1 H2S 108.0(10)
H1S Si1 H2S 113.7(14)
C2 N1 C11 117.53(18)
C2 N1 Sc1 112.23(14)
C11 N1 Sc1 129.94(14)
C4 N2 C6 118.88(19)
C4 N2 Sc1 114.92(15)
C6 N2 Sc1 125.81(15)
C8 N3 C9 110.4(3)
C8 N3 C7 111.8(2)
C9 N3 C7 110.2(2)
C23 N4 C30 115.9(2)
C23 N4 Sc1 90.45(14)
C30 N4 Sc1 153.33(16)
C23 N5 C24 117.75(19)
C23 N5 Sc1 90.76(14)
C24 N5 Sc1 149.97(15)
C40 N6 Si1 110.21(15)
C40 N6 Sc1 118.23(14)
Si1 N6 Sc1 130.60(11)
C2 C1 H1A 109.5
C2 C1 H1B 109.5
H1A C1 H1B 109.5
C2 C1 H1C 109.5
H1A C1 H1C 109.5
H1B C1 H1C 109.5
N1 C2 C3 123.6(2)
N1 C2 C1 120.5(2)
C3 C2 C1 115.8(2)
C2 C3 C4 127.6(2)
C2 C3 H3 116.2
C4 C3 H3 116.2
N2 C4 C3 122.5(2)
N2 C4 C5 121.4(2)
C3 C4 C5 116.1(2)
C4 C5 H5A 109.5
C4 C5 H5B 109.5
H5A C5 H5B 109.5
C4 C5 H5C 109.5
H5A C5 H5C 109.5
H5B C5 H5C 109.5
N2 C6 C7 108.76(19)
N2 C6 H6A 109.9
C7 C6 H6A 109.9
N2 C6 H6B 109.9
C7 C6 H6B 109.9
H6A C6 H6B 108.3
N3 C7 C6 113.7(2)
N3 C7 H7A 108.8
C6 C7 H7A 108.8
N3 C7 H7B 108.8
C6 C7 H7B 108.8
H7A C7 H7B 107.7
N3 C8 H8A 109.5
N3 C8 H8B 109.5
H8A C8 H8B 109.5
N3 C8 H8C 109.5
H8A C8 H8C 109.5
H8B C8 H8C 109.5
N3 C9 H9A 109.5
N3 C9 H9B 109.5
H9A C9 H9B 109.5
N3 C9 H9C 109.5
H9A C9 H9C 109.5
H9B C9 H9C 109.5
C16 C11 C12 120.4(2)
C16 C11 N1 120.9(2)
C12 C11 N1 118.7(2)
C13 C12 C11 118.3(2)
C13 C12 C20 118.5(2)
C11 C12 C20 123.2(2)
C14 C13 C12 121.9(3)
C14 C13 H13 119.0
C12 C13 H13 119.0
C13 C14 C15 119.5(2)
C13 C14 H14 120.2
C15 C14 H14 120.2
C14 C15 C16 121.1(2)
C14 C15 H15 119.4
C16 C15 H15 119.4
C15 C16 C11 118.7(2)
C15 C16 C17 117.8(2)
C11 C16 C17 123.5(2)
C16 C17 C18 112.6(2)
C16 C17 C19 109.9(2)
C18 C17 C19 110.3(2)
C16 C17 H17 108.0
C18 C17 H17 108.0
C19 C17 H17 108.0
C17 C18 H18A 109.5
C17 C18 H18B 109.5
H18A C18 H18B 109.5
C17 C18 H18C 109.5
H18A C18 H18C 109.5
H18B C18 H18C 109.5
C17 C19 H19A 109.5
C17 C19 H19B 109.5
H19A C19 H19B 109.5
C17 C19 H19C 109.5
H19A C19 H19C 109.5
H19B C19 H19C 109.5
C12 C20 C21 111.2(2)
C12 C20 C22 110.4(2)
C21 C20 C22 110.0(2)
C12 C20 H20 108.4
C21 C20 H20 108.4
C22 C20 H20 108.4
C20 C21 H21A 109.5
C20 C21 H21B 109.5
H21A C21 H21B 109.5
C20 C21 H21C 109.5
H21A C21 H21C 109.5
H21B C21 H21C 109.5
C20 C22 H22A 109.5
C20 C22 H22B 109.5
H22A C22 H22B 109.5
C20 C22 H22C 109.5
H22A C22 H22C 109.5
H22B C22 H22C 109.5
N5 C23 N4 118.3(2)
N5 C23 Sc1 59.39(12)
N4 C23 Sc1 59.11(12)
N5 C23 H23 120.9
N4 C23 H23 120.9
Sc1 C23 H23 175.4
C25 C24 C29 118.9(2)
C25 C24 N5 122.3(2)
C29 C24 N5 118.8(2)
C26 C25 C24 119.9(3)
C26 C25 H25 120.0
C24 C25 H25 120.0
C27 C26 C25 120.8(3)
C27 C26 H26 119.6
C25 C26 H26 119.6
C28 C27 C26 119.3(3)
C28 C27 H27 120.4
C26 C27 H27 120.4
C27 C28 C29 120.7(3)
C27 C28 H28 119.7
C29 C28 H28 119.7
C28 C29 C24 120.4(2)
C28 C29 H29 119.8
C24 C29 H29 119.8
C35 C30 C31 118.5(2)
C35 C30 N4 121.7(2)
C31 C30 N4 119.7(2)
C32 C31 C30 119.9(2)
C32 C31 H31 120.1
C30 C31 H31 120.1
C33 C32 C31 120.6(3)
C33 C32 H32 119.7
C31 C32 H32 119.7
C32 C33 C34 119.3(3)
C32 C33 H33 120.4
C34 C33 H33 120.4
C35 C34 C33 120.5(3)
C35 C34 H34 119.7
C33 C34 H34 119.7
C34 C35 C30 121.1(3)
C34 C35 H35 119.4
C30 C35 H35 119.4
C41 C40 C45 119.5(2)
C41 C40 N6 120.5(2)
C45 C40 N6 120.0(2)
C42 C41 C40 118.9(2)
C42 C41 C49 118.2(2)
C40 C41 C49 122.9(2)
C43 C42 C41 121.7(2)
C43 C42 H42 119.1
C41 C42 H42 119.1
C44 C43 C42 119.2(2)
C44 C43 H43 120.4
C42 C43 H43 120.4
C43 C44 C45 122.0(2)
C43 C44 H44 119.0
C45 C44 H44 119.0
C44 C45 C40 118.6(2)
C44 C45 C46 118.8(2)
C40 C45 C46 122.6(2)
C45 C46 C48 110.8(2)
C45 C46 C47 112.7(2)
C48 C46 C47 109.7(2)
C45 C46 H46 107.8
C48 C46 H46 107.8
C47 C46 H46 107.8
C46 C47 H47A 109.5
C46 C47 H47B 109.5
H47A C47 H47B 109.5
C46 C47 H47C 109.5
H47A C47 H47C 109.5
H47B C47 H47C 109.5
C46 C48 H48A 109.5
C46 C48 H48B 109.5
H48A C48 H48B 109.5
C46 C48 H48C 109.5
H48A C48 H48C 109.5
H48B C48 H48C 109.5
C41 C49 C50 112.2(2)
C41 C49 C51 110.8(2)
C50 C49 C51 110.4(2)
C41 C49 H49 107.8
C50 C49 H49 107.8
C51 C49 H49 107.8
C49 C50 H50A 109.5
C49 C50 H50B 109.5
H50A C50 H50B 109.5
C49 C50 H50C 109.5
H50A C50 H50C 109.5
H50B C50 H50C 109.5
C49 C51 H51A 109.5
C49 C51 H51B 109.5
H51A C51 H51B 109.5
C49 C51 H51C 109.5
H51A C51 H51C 109.5
H51B C51 H51C 109.5
C57 C52 C53 116.8(2)
C57 C52 Si1 119.22(19)
C53 C52 Si1 123.99(18)
C54 C53 C52 120.8(2)
C54 C53 H53 119.6
C52 C53 H53 119.6
C55 C54 C53 120.9(2)
C55 C54 H54 119.5
C53 C54 H54 119.5
C54 C55 C56 119.6(2)
C54 C55 H55 120.2
C56 C55 H55 120.2
C55 C56 C57 119.9(2)
C55 C56 H56 120.1
C57 C56 H56 120.1
C56 C57 C52 122.0(2)
C56 C57 H57 119.0
C52 C57 H57 119.0
C59 C58 H58A 109.5
C59 C58 H58B 109.5
H58A C58 H58B 109.5
C59 C58 H58C 109.5
H58A C58 H58C 109.5
H58B C58 H58C 109.5
C58 C59 C60 114.3(3)
C58 C59 H59A 108.7
C60 C59 H59A 108.7
C58 C59 H59B 108.7
C60 C59 H59B 108.7
H59A C59 H59B 107.6
C59 C60 C61 113.4(3)
C59 C60 H60A 108.9
C61 C60 H60A 108.9
C59 C60 H60B 108.9
C61 C60 H60B 108.9
H60A C60 H60B 107.7
C60 C61 C62 115.3(3)
C60 C61 H61A 108.4
C62 C61 H61A 108.4
C60 C61 H61B 108.4
C62 C61 H61B 108.4
H61A C61 H61B 107.5
C63 C62 C61 115.3(3)
C63 C62 H62A 108.5
C61 C62 H62A 108.5
C63 C62 H62B 108.5
C61 C62 H62B 108.5
H62A C62 H62B 107.5
C62 C63 H63A 109.5
C62 C63 H63B 109.5
H63A C63 H63B 109.5
C62 C63 H63C 109.5
H63A C63 H63C 109.5
H63B C63 H63C 109.5

loop_
_geom_bond_atom_site_label_1
_geom_bond_atom_site_label_2
_geom_bond_distance
Sc1 N6 2.066(2)
Sc1 N2 2.128(2)
Sc1 N1 2.1558(19)
Sc1 N4 2.255(2)
Sc1 N5 2.2612(19)
Sc1 C23 2.627(2)
Si1 N6 1.7317(19)
Si1 C52 1.883(3)
Si1 H1S 1.41(3)
Si1 H2S 1.32(2)
N1 C2 1.344(3)
N1 C11 1.442(3)
N2 C4 1.330(3)
N2 C6 1.471(3)
N3 C8 1.447(4)
N3 C9 1.453(4)
N3 C7 1.458(3)
N4 C23 1.331(3)
N4 C30 1.424(3)
N5 C23 1.308(3)
N5 C24 1.421(3)
N6 C40 1.443(3)
C1 C2 1.510(3)
C1 H1A 0.9800
C1 H1B 0.9800
C1 H1C 0.9800
C2 C3 1.403(3)
C3 C4 1.409(3)
C3 H3 0.9500
C4 C5 1.511(3)
C5 H5A 0.9800
C5 H5B 0.9800
C5 H5C 0.9800
C6 C7 1.521(4)
C6 H6A 0.9900
C6 H6B 0.9900
C7 H7A 0.9900
C7 H7B 0.9900
C8 H8A 0.9800
C8 H8B 0.9800
C8 H8C 0.9800
C9 H9A 0.9800
C9 H9B 0.9800
C9 H9C 0.9800
C11 C16 1.402(3)
C11 C12 1.410(3)
C12 C13 1.394(3)
C12 C20 1.520(3)
C13 C14 1.364(4)
C13 H13 0.9500
C14 C15 1.388(4)
C14 H14 0.9500
C15 C16 1.394(3)
C15 H15 0.9500
C16 C17 1.521(4)
C17 C18 1.524(3)
C17 C19 1.531(4)
C17 H17 1.0000
C18 H18A 0.9800
C18 H18B 0.9800
C18 H18C 0.9800
C19 H19A 0.9800
C19 H19B 0.9800
C19 H19C 0.9800
C20 C21 1.522(3)
C20 C22 1.525(4)
C20 H20 1.0000
C21 H21A 0.9800
C21 H21B 0.9800
C21 H21C 0.9800
C22 H22A 0.9800
C22 H22B 0.9800
C22 H22C 0.9800
C23 H23 0.9500
C24 C25 1.392(4)
C24 C29 1.394(4)
C25 C26 1.391(4)
C25 H25 0.9500
C26 C27 1.381(4)
C26 H26 0.9500
C27 C28 1.379(4)
C27 H27 0.9500
C28 C29 1.385(4)
C28 H28 0.9500
C29 H29 0.9500
C30 C35 1.386(3)
C30 C31 1.396(4)
C31 C32 1.392(4)
C31 H31 0.9500
C32 C33 1.377(4)
C32 H32 0.9500
C33 C34 1.381(4)
C33 H33 0.9500
C34 C35 1.371(4)
C34 H34 0.9500
C35 H35 0.9500
C40 C41 1.417(3)
C40 C45 1.422(3)
C41 C42 1.395(3)
C41 C49 1.522(3)
C42 C43 1.388(4)
C42 H42 0.9500
C43 C44 1.368(4)
C43 H43 0.9500
C44 C45 1.402(3)
C44 H44 0.9500
C45 C46 1.519(4)
C46 C48 1.528(4)
C46 C47 1.533(4)
C46 H46 1.0000
C47 H47A 0.9800
C47 H47B 0.9800
C47 H47C 0.9800
C48 H48A 0.9800
C48 H48B 0.9800
C48 H48C 0.9800
C49 C50 1.528(4)
C49 C51 1.532(3)
C49 H49 1.0000
C50 H50A 0.9800
C50 H50B 0.9800
C50 H50C 0.9800
C51 H51A 0.9800
C51 H51B 0.9800
C51 H51C 0.9800
C52 C57 1.399(3)
C52 C53 1.405(3)
C53 C54 1.381(4)
C53 H53 0.9500
C54 C55 1.376(4)
C54 H54 0.9500
C55 C56 1.378(4)
C55 H55 0.9500
C56 C57 1.381(4)
C56 H56 0.9500
C57 H57 0.9500
C58 C59 1.506(5)
C58 H58A 0.9800
C58 H58B 0.9800
C58 H58C 0.9800
C59 C60 1.507(4)
C59 H59A 0.9900
C59 H59B 0.9900
C60 C61 1.515(4)
C60 H60A 0.9900
C60 H60B 0.9900
C61 C62 1.521(4)
C61 H61A 0.9900
C61 H61B 0.9900
C62 C63 1.516(5)
C62 H62A 0.9900
C62 H62B 0.9900
C63 H63A 0.9800
C63 H63B 0.9800
C63 H63C 0.9800

loop_
_geom_torsion_atom_site_label_1
_geom_torsion_atom_site_label_2
_geom_torsion_atom_site_label_3
_geom_torsion_atom_site_label_4
_geom_torsion
N6 Sc1 N1 C2 -57.08(16)
N2 Sc1 N1 C2 52.21(16)
N4 Sc1 N1 C2 171.54(15)
N5 Sc1 N1 C2 137.60(18)
C23 Sc1 N1 C2 159.21(14)
N6 Sc1 N1 C11 116.46(19)
N2 Sc1 N1 C11 -134.26(19)
N4 Sc1 N1 C11 -14.9(2)
N5 Sc1 N1 C11 -48.9(3)
C23 Sc1 N1 C11 -27.3(2)
N6 Sc1 N2 C4 49.00(19)
N1 Sc1 N2 C4 -51.26(18)
N4 Sc1 N2 C4 -148.59(16)
N5 Sc1 N2 C4 154.99(18)
C23 Sc1 N2 C4 -178.41(17)
N6 Sc1 N2 C6 -123.69(19)
N1 Sc1 N2 C6 136.05(19)
N4 Sc1 N2 C6 38.7(2)
N5 Sc1 N2 C6 -17.70(19)
C23 Sc1 N2 C6 8.9(2)
N6 Sc1 N4 C23 88.42(16)
N2 Sc1 N4 C23 -70.50(16)
N1 Sc1 N4 C23 -160.27(14)
N5 Sc1 N4 C23 3.15(13)
N6 Sc1 N4 C30 -83.0(4)
N2 Sc1 N4 C30 118.1(4)
N1 Sc1 N4 C30 28.3(4)
N5 Sc1 N4 C30 -168.2(4)
C23 Sc1 N4 C30 -171.4(5)
N6 Sc1 N5 C23 -128.82(14)
N2 Sc1 N5 C23 120.23(15)
N1 Sc1 N5 C23 36.3(2)
N4 Sc1 N5 C23 -3.21(14)
N6 Sc1 N5 C24 68.7(3)
N2 Sc1 N5 C24 -42.2(3)
N1 Sc1 N5 C24 -126.2(3)
N4 Sc1 N5 C24 -165.7(4)
C23 Sc1 N5 C24 -162.5(4)
C52 Si1 N6 C40 46.87(18)
C52 Si1 N6 Sc1 -144.80(13)
N2 Sc1 N6 C40 91.74(16)
N1 Sc1 N6 C40 -178.99(15)
N4 Sc1 N6 C40 -68.86(18)
N5 Sc1 N6 C40 -5.65(17)
C23 Sc1 N6 C40 -32.59(19)
N2 Sc1 N6 Si1 -75.82(15)
N1 Sc1 N6 Si1 13.46(15)
N4 Sc1 N6 Si1 123.58(13)
N5 Sc1 N6 Si1 -173.20(13)
C23 Sc1 N6 Si1 159.86(12)
C11 N1 C2 C3 157.5(2)
Sc1 N1 C2 C3 -28.1(3)
C11 N1 C2 C1 -19.4(3)
Sc1 N1 C2 C1 155.00(17)
N1 C2 C3 C4 -19.8(4)
C1 C2 C3 C4 157.2(2)
C6 N2 C4 C3 -162.2(2)
Sc1 N2 C4 C3 24.5(3)
C6 N2 C4 C5 15.4(3)
Sc1 N2 C4 C5 -157.85(19)
C2 C3 C4 N2 22.6(4)
C2 C3 C4 C5 -155.1(2)
C4 N2 C6 C7 90.5(3)
Sc1 N2 C6 C7 -97.1(2)
C8 N3 C7 C6 -66.7(3)
C9 N3 C7 C6 170.1(2)
N2 C6 C7 N3 -172.0(2)
C2 N1 C11 C16 108.9(2)
Sc1 N1 C11 C16 -64.3(3)
C2 N1 C11 C12 -74.0(3)
Sc1 N1 C11 C12 112.8(2)
C16 C11 C12 C13 2.1(3)
N1 C11 C12 C13 -175.0(2)
C16 C11 C12 C20 179.3(2)
N1 C11 C12 C20 2.2(3)
C11 C12 C13 C14 -1.9(4)
C20 C12 C13 C14 -179.2(2)
C12 C13 C14 C15 1.1(4)
C13 C14 C15 C16 -0.6(4)
C14 C15 C16 C11 0.8(4)
C14 C15 C16 C17 -178.9(2)
C12 C11 C16 C15 -1.6(3)
N1 C11 C16 C15 175.4(2)
C12 C11 C16 C17 178.1(2)
N1 C11 C16 C17 -4.8(3)
C15 C16 C17 C18 -54.0(3)
C11 C16 C17 C18 126.2(2)
C15 C16 C17 C19 69.4(3)
C11 C16 C17 C19 -110.4(3)
C13 C12 C20 C21 -56.1(3)
C11 C12 C20 C21 126.7(2)
C13 C12 C20 C22 66.3(3)
C11 C12 C20 C22 -110.9(3)
C24 N5 C23 N4 175.6(2)
Sc1 N5 C23 N4 5.4(2)
C24 N5 C23 Sc1 170.2(2)
C30 N4 C23 N5 170.3(2)
Sc1 N4 C23 N5 -5.4(2)
C30 N4 C23 Sc1 175.7(2)
N6 Sc1 C23 N5 61.88(16)
N2 Sc1 C23 N5 -64.08(15)
N1 Sc1 C23 N5 -160.85(13)
N4 Sc1 C23 N5 174.5(2)
N6 Sc1 C23 N4 -112.62(15)
N2 Sc1 C23 N4 121.43(14)
N1 Sc1 C23 N4 24.66(18)
N5 Sc1 C23 N4 -174.5(2)
C23 N5 C24 C25 -39.7(3)
Sc1 N5 C24 C25 120.4(3)
C23 N5 C24 C29 139.6(2)
Sc1 N5 C24 C29 -60.3(4)
C29 C24 C25 C26 -0.9(4)
N5 C24 C25 C26 178.4(2)
C24 C25 C26 C27 1.5(4)
C25 C26 C27 C28 -0.9(4)
C26 C27 C28 C29 -0.2(4)
C27 C28 C29 C24 0.8(4)
C25 C24 C29 C28 -0.2(4)
N5 C24 C29 C28 -179.5(2)
C23 N4 C30 C35 -36.0(3)
Sc1 N4 C30 C35 134.4(3)
C23 N4 C30 C31 143.9(2)
Sc1 N4 C30 C31 -45.7(5)
C35 C30 C31 C32 -0.2(4)
N4 C30 C31 C32 179.9(2)
C30 C31 C32 C33 2.2(4)
C31 C32 C33 C34 -1.7(4)
C32 C33 C34 C35 -0.8(4)
C33 C34 C35 C30 2.9(4)
C31 C30 C35 C34 -2.4(4)
N4 C30 C35 C34 177.6(2)
Si1 N6 C40 C41 74.1(2)
Sc1 N6 C40 C41 -95.8(2)
Si1 N6 C40 C45 -102.9(2)
Sc1 N6 C40 C45 87.1(2)
C45 C40 C41 C42 2.4(3)
N6 C40 C41 C42 -174.7(2)
C45 C40 C41 C49 -175.1(2)
N6 C40 C41 C49 7.8(3)
C40 C41 C42 C43 -1.5(4)
C49 C41 C42 C43 176.1(2)
C41 C42 C43 C44 -0.2(4)
C42 C43 C44 C45 1.1(4)
C43 C44 C45 C40 -0.1(4)
C43 C44 C45 C46 -179.0(2)
C41 C40 C45 C44 -1.6(3)
N6 C40 C45 C44 175.5(2)
C41 C40 C45 C46 177.2(2)
N6 C40 C45 C46 -5.7(3)
C44 C45 C46 C48 60.5(3)
C40 C45 C46 C48 -118.3(3)
C44 C45 C46 C47 -62.8(3)
C40 C45 C46 C47 118.4(3)
C42 C41 C49 C50 58.5(3)
C40 C41 C49 C50 -123.9(2)
C42 C41 C49 C51 -65.3(3)
C40 C41 C49 C51 112.2(3)
N6 Si1 C52 C57 116.4(2)
N6 Si1 C52 C53 -62.7(2)
C57 C52 C53 C54 -2.1(4)
Si1 C52 C53 C54 176.94(19)
C52 C53 C54 C55 0.2(4)
C53 C54 C55 C56 1.3(4)
C54 C55 C56 C57 -0.7(4)
C55 C56 C57 C52 -1.3(4)
C53 C52 C57 C56 2.7(4)
Si1 C52 C57 C56 -176.4(2)
C58 C59 C60 C61 -177.9(3)
C59 C60 C61 C62 172.6(3)
C60 C61 C62 C63 67.6(4)
